data_4076263
loop_
_publ_author_name
'Song, Li-Cheng'
'Cheng, Hua-Wei'
'Hu, Qing-Mei'

_publ_section_title
;
 A Basic Strategy for Functionalization of Metal Cyclopentadienyl
 Complexes:&#x00A0; Synthesis, Characterization, and Reactivity of Linear,
 Butterfly, and Cubic Chromium/Selenium Complexes Containing Functionally
 Substituted Cyclopentadienyl Ligands
;
_journal_issue 5
_journal_name_full Organometallics
_journal_page_first 1072
_journal_paper_doi 10.1021/om034283q
_journal_volume 23
_journal_year 2004
_chemical_formula_sum 'C28 H38 Cr4 N0 O5 Se4'
_chemical_formula_weight 978.42
_chemical_name_systematic
; 
 ? 
;
_space_group_IT_number 82
_symmetry_cell_setting tetragonal
_symmetry_space_group_name_Hall 'I -4'
_symmetry_space_group_name_H-M 'I -4'
_atom_sites_solution_hydrogens geom
_atom_sites_solution_primary direct
_atom_sites_solution_secondary difmap
_audit_creation_method SHELXL-97
_cell_angle_alpha 90.00
_cell_angle_beta 90.00
_cell_angle_gamma 90.00
_cell_formula_units_Z 2
_cell_length_a 11.068(3)
_cell_length_b 11.068(3)
_cell_length_c 12.901(6)
_cell_measurement_temperature 293(2)
_cell_volume 1580.4(10)
_computing_cell_refinement 'Bruker SMART'
_computing_data_collection 'Bruker SMART'
_computing_data_reduction 'Bruker SHELXTL'
_computing_molecular_graphics 'Bruker SHELXTL'
_computing_publication_material 'Bruker SHELXTL'
_computing_structure_refinement 'SHELXL-97 (Sheldrick, 1997)'
_computing_structure_solution 'SHELXS-97 (Sheldrick, 1990)'
_diffrn_ambient_temperature 293(2)
_diffrn_measured_fraction_theta_full 1.000
_diffrn_measured_fraction_theta_max 1.000
_diffrn_measurement_device_type 'CCD area detector'
_diffrn_measurement_method 'phi and omega scans'
_diffrn_radiation_monochromator graphite
_diffrn_radiation_source 'fine-focus sealed tube'
_diffrn_radiation_type MoK\a
_diffrn_radiation_wavelength 0.71073
_diffrn_reflns_av_R_equivalents 0.1027
_diffrn_reflns_av_sigmaI/netI 0.1332
_diffrn_reflns_limit_h_max 13
_diffrn_reflns_limit_h_min -12
_diffrn_reflns_limit_k_max 11
_diffrn_reflns_limit_k_min -13
_diffrn_reflns_limit_l_max 15
_diffrn_reflns_limit_l_min -14
_diffrn_reflns_number 3261
_diffrn_reflns_theta_full 25.03
_diffrn_reflns_theta_max 25.03
_diffrn_reflns_theta_min 2.42
_exptl_absorpt_coefficient_mu 5.982
_exptl_absorpt_correction_T_max 0.7154
_exptl_absorpt_correction_T_min 0.3163
_exptl_absorpt_correction_type multi-scan
_exptl_absorpt_process_details SADABS
_exptl_crystal_density_diffrn 2.056
_exptl_crystal_density_method 'not measured'
_exptl_crystal_F_000 956
_exptl_crystal_size_max 0.25
_exptl_crystal_size_mid 0.15
_exptl_crystal_size_min 0.06
_refine_diff_density_max 0.983
_refine_diff_density_min -0.495
_refine_diff_density_rms 0.149
_refine_ls_abs_structure_details 'Flack H D (1983), Acta Cryst. A39, 876-881'
_refine_ls_abs_structure_Flack 0.02(4)
_refine_ls_extinction_method none
_refine_ls_goodness_of_fit_ref 0.982
_refine_ls_hydrogen_treatment mixed
_refine_ls_matrix_type full
_refine_ls_number_parameters 93
_refine_ls_number_reflns 1391
_refine_ls_number_restraints 3
_refine_ls_restrained_S_all 0.981
_refine_ls_R_factor_all 0.1417
_refine_ls_R_factor_gt 0.0576
_refine_ls_shift/su_max 0.214
_refine_ls_shift/su_mean 0.040
_refine_ls_structure_factor_coef Fsqd
_refine_ls_weighting_details 'calc w=1/[\s^2^(Fo^2^)+(0.0810P)^2^+0.0000P] where P=(Fo^2^+2Fc^2^)/3'
_refine_ls_weighting_scheme calc
_refine_ls_wR_factor_gt 0.1363
_refine_ls_wR_factor_ref 0.1713
_reflns_number_gt 730
_reflns_number_total 1391
_reflns_threshold_expression >2sigma(I)
_cod_data_source_file om034283qsi20031107_030500.cif
_cod_data_source_block 020123a
_cod_depositor_comments
;
The following automatic conversions were performed:

'_symmetry_cell_setting' value 'Tetragonal' changed to 'tetragonal'
according to /home/saulius/struct/CIF-dictionaries/cif_core.dic
dictionary named 'cif_core.dic' version 2.4.1 from
2010-06-29.

'_exptl_absorpt_correction_type' value 'MULTI-SCAN'
changed to 'multi-scan' according to
/home/saulius/struct/CIF-dictionaries/cif_core.dic dictionary named
'cif_core.dic' version 2.4.1 from 2010-06-29.

Automatic conversion script
Id: cif_fix_values 1715 2011-07-08 13:25:40Z adriana 
;
_cod_original_cell_volume 1580.3(10)
_cod_original_sg_symbol_H-M I-4
_cod_database_code 4076263

loop_
_symmetry_equiv_pos_as_xyz
'x, y, z'
'-x, -y, z'
'y, -x, -z'
'-y, x, -z'
'x+1/2, y+1/2, z+1/2'
'-x+1/2, -y+1/2, z+1/2'
'y+1/2, -x+1/2, -z+1/2'
'-y+1/2, x+1/2, -z+1/2'

loop_
_atom_site_label
_atom_site_type_symbol
_atom_site_fract_x
_atom_site_fract_y
_atom_site_fract_z
_atom_site_U_iso_or_equiv
_atom_site_adp_type
_atom_site_occupancy
_atom_site_symmetry_multiplicity
_atom_site_calc_flag
_atom_site_refinement_flags
Se1 Se 1.07371(16) 0.85007(13) 0.89911(13) 0.0629(5) Uani 1 1 d .
Cr1 Cr 0.8798(2) 0.9416(2) 0.91832(17) 0.0592(7) Uani 1 1 d .
C1 C 0.822(2) 0.827(2) 0.7837(18) 0.088(6) Uani 1 1 d .
H1A H 0.8727 0.7802 0.7357 0.105 Uiso 1 1 calc R
C2 C 0.778(3) 0.953(2) 0.773(2) 0.119(9) Uani 1 1 d .
H2A H 0.7988 1.0068 0.7158 0.143 Uiso 1 1 calc R
C3 C 0.702(3) 0.981(4) 0.849(3) 0.161(16) Uani 1 1 d .
H3A H 0.6569 1.0564 0.8550 0.193 Uiso 1 1 calc R
C4 C 0.687(2) 0.883(3) 0.904(2) 0.120(9) Uani 1 1 d .
H4A H 0.6294 0.8743 0.9619 0.145 Uiso 1 1 calc R
C5 C 0.765(2) 0.790(2) 0.865(2) 0.088(6) Uani 1 1 d D
C6 C 0.733(3) 0.660(2) 0.895(2) 0.31(3) Uani 1 1 d D
H6A H 0.6595 0.6226 0.8662 0.370 Uiso 1 1 calc R
C7 C 0.855(3) 0.597(2) 0.880(3) 0.192(15) Uani 1 1 d D
H7A H 0.8488 0.5143 0.8998 0.288 Uiso 1 1 calc R
H7B H 0.9149 0.6370 0.9215 0.288 Uiso 1 1 calc R
H7C H 0.8782 0.6022 0.8080 0.288 Uiso 1 1 calc R
O1 O 0.754(3) 0.652(2) 0.993(2) 0.261(15) Uani 1 1 d D
O2 O 1.0000 1.0000 0.5000 0.098(8) Uani 1 4 d S

loop_
_atom_site_aniso_label
_atom_site_aniso_U_11
_atom_site_aniso_U_22
_atom_site_aniso_U_33
_atom_site_aniso_U_23
_atom_site_aniso_U_13
_atom_site_aniso_U_12
Se1 0.0737(12) 0.0521(10) 0.0629(9) -0.0048(9) 0.0039(10) 0.0042(9)
Cr1 0.0614(16) 0.0578(15) 0.0586(15) -0.0012(14) -0.0087(13) -0.0032(11)
C1 0.106(16) 0.080(15) 0.078(14) -0.016(13) -0.026(14) 0.016(13)
C2 0.14(2) 0.11(2) 0.104(19) 0.019(17) -0.074(19) -0.024(16)
C3 0.08(2) 0.30(6) 0.10(2) -0.04(3) -0.005(17) -0.02(3)
C4 0.069(15) 0.20(3) 0.10(2) -0.01(2) -0.002(15) -0.052(18)
C5 0.097(17) 0.081(16) 0.087(18) 0.008(13) -0.022(13) -0.014(13)
C6 0.31(5) 0.50(7) 0.11(2) 0.16(3) 0.08(3) 0.30(5)
C7 0.23(4) 0.13(3) 0.22(4) 0.04(3) 0.01(3) 0.03(3)
O1 0.35(4) 0.18(2) 0.25(3) 0.00(2) -0.07(2) -0.17(2)
O2 0.074(10) 0.074(10) 0.15(3) 0.000 0.000 0.000

loop_
_atom_type_symbol
_atom_type_description
_atom_type_scat_dispersion_real
_atom_type_scat_dispersion_imag
_atom_type_scat_source
C C 0.0033 0.0016 'International Tables Vol C Tables 4.2.6.8 and 6.1.1.4'
H H 0.0000 0.0000 'International Tables Vol C Tables 4.2.6.8 and 6.1.1.4'
N N 0.0061 0.0033 'International Tables Vol C Tables 4.2.6.8 and 6.1.1.4'
O O 0.0106 0.0060 'International Tables Vol C Tables 4.2.6.8 and 6.1.1.4'
Cr Cr 0.3209 0.6236 'International Tables Vol C Tables 4.2.6.8 and 6.1.1.4'
Se Se -0.0929 2.2259 'International Tables Vol C Tables 4.2.6.8 and 6.1.1.4'

loop_
_geom_angle_atom_site_label_1
_geom_angle_atom_site_label_2
_geom_angle_atom_site_label_3
_geom_angle
_geom_angle_site_symmetry_1
_geom_angle_site_symmetry_3
Cr1 Se1 Cr1 77.19(10) 2_775 4_757
Cr1 Se1 Cr1 76.80(10) 2_775 .
Cr1 Se1 Cr1 76.98(9) 4_757 .
C2 Cr1 C3 35.0(10) . .
C2 Cr1 C5 58.7(8) . .
C3 Cr1 C5 60.7(12) . .
C2 Cr1 C4 57.1(10) . .
C3 Cr1 C4 34.2(11) . .
C5 Cr1 C4 37.8(9) . .
C2 Cr1 C1 39.1(8) . .
C3 Cr1 C1 62.8(12) . .
C5 Cr1 C1 33.5(7) . .
C4 Cr1 C1 60.3(10) . .
C2 Cr1 Se1 88.1(7) . 2_775
C3 Cr1 Se1 87.7(12) . 2_775
C5 Cr1 Se1 145.8(6) . 2_775
C4 Cr1 Se1 118.6(9) . 2_775
C1 Cr1 Se1 122.0(7) . 2_775
C2 Cr1 Se1 141.1(10) . 3_577
C3 Cr1 Se1 107.1(9) . 3_577
C5 Cr1 Se1 100.1(8) . 3_577
C4 Cr1 Se1 85.8(7) . 3_577
C1 Cr1 Se1 133.2(7) . 3_577
Se1 Cr1 Se1 101.67(10) 2_775 3_577
C2 Cr1 Se1 113.5(10) . .
C3 Cr1 Se1 147.4(10) . .
C5 Cr1 Se1 99.2(8) . .
C4 Cr1 Se1 136.7(9) . .
C1 Cr1 Se1 86.2(6) . .
Se1 Cr1 Se1 101.93(10) 2_775 .
Se1 Cr1 Se1 101.33(10) 3_577 .
C2 Cr1 Cr1 116.0(8) . 2_775
C3 Cr1 Cr1 135.7(12) . 2_775
C5 Cr1 Cr1 147.8(8) . 2_775
C4 Cr1 Cr1 169.8(9) . 2_775
C1 Cr1 Cr1 120.2(7) . 2_775
Se1 Cr1 Cr1 51.77(8) 2_775 2_775
Se1 Cr1 Cr1 98.94(6) 3_577 2_775
Se1 Cr1 Cr1 51.43(9) . 2_775
C2 Cr1 Cr1 133.5(7) . 3_577
C3 Cr1 Cr1 111.4(11) . 3_577
C5 Cr1 Cr1 149.1(8) . 3_577
C4 Cr1 Cr1 117.9(8) . 3_577
C1 Cr1 Cr1 172.6(6) . 3_577
Se1 Cr1 Cr1 51.55(7) 2_775 3_577
Se1 Cr1 Cr1 51.54(9) 3_577 3_577
Se1 Cr1 Cr1 98.58(8) . 3_577
Cr1 Cr1 Cr1 60.13(4) 2_775 3_577
C2 Cr1 Cr1 164.4(9) . 4_757
C3 Cr1 Cr1 158.2(10) . 4_757
C5 Cr1 Cr1 115.4(6) . 4_757
C4 Cr1 Cr1 128.7(8) . 4_757
C1 Cr1 Cr1 127.4(6) . 4_757
Se1 Cr1 Cr1 98.84(8) 2_775 4_757
Se1 Cr1 Cr1 51.26(9) 3_577 4_757
Se1 Cr1 Cr1 51.49(7) . 4_757
Cr1 Cr1 Cr1 60.13(4) 2_775 4_757
Cr1 Cr1 Cr1 59.74(9) 3_577 4_757
C5 C1 C2 102(2) . .
C5 C1 Cr1 72.1(13) . .
C2 C1 Cr1 68.3(13) . .
C5 C1 H1A 128.6 . .
C2 C1 H1A 128.8 . .
Cr1 C1 H1A 128.8 . .
C3 C2 C1 111(3) . .
C3 C2 Cr1 73.3(18) . .
C1 C2 Cr1 72.6(12) . .
C3 C2 H2A 124.3 . .
C1 C2 H2A 124.3 . .
Cr1 C2 H2A 124.3 . .
C4 C3 C2 107(4) . .
C4 C3 Cr1 74(2) . .
C2 C3 Cr1 71.7(18) . .
C4 C3 H3A 126.1 . .
C2 C3 H3A 126.1 . .
Cr1 C3 H3A 126.2 . .
C3 C4 C5 108(3) . .
C3 C4 Cr1 71.4(17) . .
C5 C4 Cr1 70.2(13) . .
C3 C4 H4A 125.9 . .
C5 C4 H4A 125.8 . .
Cr1 C4 H4A 125.9 . .
C1 C5 C4 111(2) . .
C1 C5 C6 128(3) . .
C4 C5 C6 116(3) . .
C1 C5 Cr1 74.4(13) . .
C4 C5 Cr1 72.0(12) . .
C6 C5 Cr1 140.0(18) . .
O1 C6 C7 86(2) . .
O1 C6 C5 105(3) . .
C7 C6 C5 101(2) . .
O1 C6 H6A 119.5 . .
C7 C6 H6A 119.6 . .
C5 C6 H6A 119.6 . .
C6 C7 H7A 109.5 . .
C6 C7 H7B 109.6 . .
H7A C7 H7B 109.5 . .
C6 C7 H7C 109.3 . .
H7A C7 H7C 109.5 . .
H7B C7 H7C 109.5 . .

loop_
_geom_bond_atom_site_label_1
_geom_bond_atom_site_label_2
_geom_bond_distance
_geom_bond_site_symmetry_2
Se1 Cr1 2.375(3) 2_775
Se1 Cr1 2.384(3) 4_757
Se1 Cr1 2.386(3) .
Cr1 C2 2.19(2) .
Cr1 C3 2.20(3) .
Cr1 C5 2.217(19) .
Cr1 C4 2.24(2) .
Cr1 C1 2.245(19) .
Cr1 Se1 2.375(3) 2_775
Cr1 Se1 2.384(3) 3_577
Cr1 Cr1 2.957(5) 2_775
Cr1 Cr1 2.969(4) 3_577
Cr1 Cr1 2.969(4) 4_757
C1 C5 1.29(3) .
C1 C2 1.48(3) .
C1 H1A 0.9800 .
C2 C3 1.32(4) .
C2 H2A 0.9800 .
C3 C4 1.31(4) .
C3 H3A 0.9800 .
C4 C5 1.45(3) .
C4 H4A 0.9800 .
C5 C6 1.533(10) .
C6 O1 1.298(10) .
C6 C7 1.533(10) .
C6 H6A 0.9800 .
C7 H7A 0.9600 .
C7 H7B 0.9600 .
C7 H7C 0.9600 .

loop_
_geom_torsion_atom_site_label_1
_geom_torsion_atom_site_label_2
_geom_torsion_atom_site_label_3
_geom_torsion_atom_site_label_4
_geom_torsion
_geom_torsion_site_symmetry_1
_geom_torsion_site_symmetry_4
Cr1 Se1 Cr1 C2 105.4(7) 2_775 .
Cr1 Se1 Cr1 C2 -175.0(7) 4_757 .
Cr1 Se1 Cr1 C3 117(2) 2_775 .
Cr1 Se1 Cr1 C3 -163(2) 4_757 .
Cr1 Se1 Cr1 C5 165.2(7) 2_775 .
Cr1 Se1 Cr1 C5 -115.2(7) 4_757 .
Cr1 Se1 Cr1 C4 171.6(10) 2_775 .
Cr1 Se1 Cr1 C4 -108.7(11) 4_757 .
Cr1 Se1 Cr1 C1 134.2(7) 2_775 .
Cr1 Se1 Cr1 C1 -146.2(7) 4_757 .
Cr1 Se1 Cr1 Se1 12.21(13) 2_775 2_775
Cr1 Se1 Cr1 Se1 91.87(11) 4_757 2_775
Cr1 Se1 Cr1 Se1 -92.46(9) 2_775 3_577
Cr1 Se1 Cr1 Se1 -12.79(9) 4_757 3_577
Cr1 Se1 Cr1 Cr1 79.66(8) 4_757 2_775
Cr1 Se1 Cr1 Cr1 -40.14(13) 2_775 3_577
Cr1 Se1 Cr1 Cr1 39.52(12) 4_757 3_577
Cr1 Se1 Cr1 Cr1 -79.66(8) 2_775 4_757
C2 Cr1 C1 C5 -111(2) . .
C3 Cr1 C1 C5 -77.3(18) . .
C4 Cr1 C1 C5 -38.3(15) . .
Se1 Cr1 C1 C5 -145.3(14) 2_775 .
Se1 Cr1 C1 C5 11.0(19) 3_577 .
Se1 Cr1 C1 C5 113.0(15) . .
Cr1 Cr1 C1 C5 153.4(14) 2_775 .
Cr1 Cr1 C1 C5 -116(6) 3_577 .
Cr1 Cr1 C1 C5 79.7(16) 4_757 .
C3 Cr1 C1 C2 34.1(17) . .
C5 Cr1 C1 C2 111(2) . .
C4 Cr1 C1 C2 73.2(16) . .
Se1 Cr1 C1 C2 -33.8(19) 2_775 .
Se1 Cr1 C1 C2 122.5(17) 3_577 .
Se1 Cr1 C1 C2 -135.5(18) . .
Cr1 Cr1 C1 C2 -95.1(17) 2_775 .
Cr1 Cr1 C1 C2 -5(7) 3_577 .
Cr1 Cr1 C1 C2 -168.8(15) 4_757 .
C5 C1 C2 C3 1(3) . .
Cr1 C1 C2 C3 -64(2) . .
C5 C1 C2 Cr1 64.9(15) . .
C5 Cr1 C2 C3 83(2) . .
C4 Cr1 C2 C3 38(2) . .
C1 Cr1 C2 C3 119(3) . .
Se1 Cr1 C2 C3 -89(2) 2_775 .
Se1 Cr1 C2 C3 18(3) 3_577 .
Se1 Cr1 C2 C3 169(2) . .
Cr1 Cr1 C2 C3 -134(2) 2_775 .
Cr1 Cr1 C2 C3 -61(3) 3_577 .
Cr1 Cr1 C2 C3 154(3) 4_757 .
C3 Cr1 C2 C1 -119(3) . .
C5 Cr1 C2 C1 -37.0(13) . .
C4 Cr1 C2 C1 -81.9(15) . .
Se1 Cr1 C2 C1 151.8(17) 2_775 .
Se1 Cr1 C2 C1 -102(2) 3_577 .
Se1 Cr1 C2 C1 49.7(17) . .
Cr1 Cr1 C2 C1 106.7(15) 2_775 .
Cr1 Cr1 C2 C1 179.1(12) 3_577 .
Cr1 Cr1 C2 C1 35(4) 4_757 .
C1 C2 C3 C4 -3(3) . .
Cr1 C2 C3 C4 -66(2) . .
C1 C2 C3 Cr1 63.1(17) . .
C2 Cr1 C3 C4 115(4) . .
C5 Cr1 C3 C4 38(2) . .
C1 Cr1 C3 C4 76(2) . .
Se1 Cr1 C3 C4 -155(2) 2_775 .
Se1 Cr1 C3 C4 -54(2) 3_577 .
Se1 Cr1 C3 C4 96(3) . .
Cr1 Cr1 C3 C4 -177.2(16) 2_775 .
Cr1 Cr1 C3 C4 -109(2) 3_577 .
Cr1 Cr1 C3 C4 -47(5) 4_757 .
C5 Cr1 C3 C2 -76(2) . .
C4 Cr1 C3 C2 -115(4) . .
C1 Cr1 C3 C2 -38.2(18) . .
Se1 Cr1 C3 C2 90(2) 2_775 .
Se1 Cr1 C3 C2 -168.5(19) 3_577 .
Se1 Cr1 C3 C2 -19(4) . .
Cr1 Cr1 C3 C2 68(3) 2_775 .
Cr1 Cr1 C3 C2 137(2) 3_577 .
Cr1 Cr1 C3 C2 -161.7(17) 4_757 .
C2 C3 C4 C5 4(3) . .
Cr1 C3 C4 C5 -60.8(17) . .
C2 C3 C4 Cr1 65(2) . .
C2 Cr1 C4 C3 -38(2) . .
C5 Cr1 C4 C3 -118(3) . .
C1 Cr1 C4 C3 -84(2) . .
Se1 Cr1 C4 C3 28(3) 2_775 .
Se1 Cr1 C4 C3 129(2) 3_577 .
Se1 Cr1 C4 C3 -129(2) . .
Cr1 Cr1 C4 C3 11(6) 2_775 .
Cr1 Cr1 C4 C3 87(2) 3_577 .
Cr1 Cr1 C4 C3 159.6(19) 4_757 .
C2 Cr1 C4 C5 79.9(15) . .
C3 Cr1 C4 C5 118(3) . .
C1 Cr1 C4 C5 33.9(12) . .
Se1 Cr1 C4 C5 146.5(14) 2_775 .
Se1 Cr1 C4 C5 -112.5(16) 3_577 .
Se1 Cr1 C4 C5 -10(2) . .
Cr1 Cr1 C4 C5 129(4) 2_775 .
Cr1 Cr1 C4 C5 -154.3(13) 3_577 .
Cr1 Cr1 C4 C5 -82.1(16) 4_757 .
C2 C1 C5 C4 1(2) . .
Cr1 C1 C5 C4 63.2(16) . .
C2 C1 C5 C6 155(2) . .
Cr1 C1 C5 C6 -142(2) . .
C2 C1 C5 Cr1 -62.2(14) . .
C3 C4 C5 C1 -3(3) . .
Cr1 C4 C5 C1 -64.7(16) . .
C3 C4 C5 C6 -161(2) . .
Cr1 C4 C5 C6 138(2) . .
C3 C4 C5 Cr1 62(2) . .
C2 Cr1 C5 C1 43.4(16) . .
C3 Cr1 C5 C1 84.1(18) . .
C4 Cr1 C5 C1 119(2) . .
Se1 Cr1 C5 C1 59(2) 2_775 .
Se1 Cr1 C5 C1 -171.9(14) 3_577 .
Se1 Cr1 C5 C1 -68.5(15) . .
Cr1 Cr1 C5 C1 -46(2) 2_775 .
Cr1 Cr1 C5 C1 167.0(11) 3_577 .
Cr1 Cr1 C5 C1 -120.1(13) 4_757 .
C2 Cr1 C5 C4 -75.3(16) . .
C3 Cr1 C5 C4 -34.6(14) . .
C1 Cr1 C5 C4 -119(2) . .
Se1 Cr1 C5 C4 -60(2) 2_775 .
Se1 Cr1 C5 C4 69.4(16) 3_577 .
Se1 Cr1 C5 C4 172.8(15) . .
Cr1 Cr1 C5 C4 -165.2(13) 2_775 .
Cr1 Cr1 C5 C4 48(2) 3_577 .
Cr1 Cr1 C5 C4 121.2(14) 4_757 .
C2 Cr1 C5 C6 175(4) . .
C3 Cr1 C5 C6 -144(4) . .
C4 Cr1 C5 C6 -109(4) . .
C1 Cr1 C5 C6 132(4) . .
Se1 Cr1 C5 C6 -169(2) 2_775 .
Se1 Cr1 C5 C6 -40(3) 3_577 .
Se1 Cr1 C5 C6 63(3) . .
Cr1 Cr1 C5 C6 85(4) 2_775 .
Cr1 Cr1 C5 C6 -61(4) 3_577 .
Cr1 Cr1 C5 C6 12(4) 4_757 .
C1 C5 C6 O1 138(3) . .
C4 C5 C6 O1 -69(3) . .
Cr1 C5 C6 O1 24(4) . .
C1 C5 C6 C7 49(3) . .
C4 C5 C6 C7 -158(2) . .
Cr1 C5 C6 C7 -65(4) . .
